data_1100563
loop_
_publ_author_name
'Mommertz, Andreas'
'Geiseier, Gertraud'
'Harms, Klaus'
'Dehnicke, Kurt'

_publ_section_title
;
 Kristallstrukturen von Me~2~Si[N(SiMe~3~)~2~]~2~ und
 [Me~2~Si(NPh)(NHPh)Li&#x00B7;OEt~2~]~2~ /
 Crystal Structures of Me~2~Si[N(SiMe~3~)~2~]~2~ and
 [Me~2~Si(NPh)(NHPh)Li&#x00B7;OEt~2~]~2~
;
_journal_coden_ASTM ZNBSEN
_journal_issue 9
_journal_name_full
;
 Zeitschrift f\"ur Naturforschung, B: A Journal of Chemical Sciences
;
_journal_page_first 977
_journal_page_last 980
_journal_paper_doi 10.1515/znb-1998-0908
_journal_volume 53
_journal_year 1998
_chemical_formula_sum 'C36 H54 Li2 N4 O2 Si2'
_space_group_IT_number 14
_symmetry_cell_setting monoclinic
_symmetry_space_group_name_Hall '-P 2yn'
_symmetry_space_group_name_H-M 'P 1 21/n 1'
_cell_angle_alpha 90
_cell_angle_beta 91.350(3)
_cell_angle_gamma 90
_cell_formula_units_Z 2
_cell_length_a 10.827(3)
_cell_length_b 10.388(2)
_cell_length_c 16.413(4)
_cod_original_sg_symbol_H-M 'P 21/n'
_cod_database_code 1100563

loop_
_symmetry_equiv_pos_site_id
_symmetry_equiv_pos_as_xyz
1 x,y,z
2 1/2+x,1/2-y,1/2+z
3 -x,-y,-z
4 -1/2-x,-1/2+y,-1/2-z

loop_
_atom_site_label
_atom_site_type_symbol
_atom_site_fract_x
_atom_site_fract_y
_atom_site_fract_z
Si1 Si 0.04801(3) 0.09714(3) 0.15035(2)
Li1 Li -0.0980(2) 0.0707(2) 0.00847(13)
N1 N -0.10641(10) 0.03957(12) 0.14888(7)
H1 H -0.1112(15) -0.0400(18) 0.1527(10)
N2 N 0.07933(9) 0.11180(9) 0.04983(6)
O1 O -0.19264(8) 0.22606(8) -0.02626(6)
C1 C 0.13796(15) -0.03075(15) 0.20596(10)
H2 H 0.1101(16) -0.0389(17) 0.2612(12)
H3 H 0.2291(19) -0.0073(17) 0.2092(12)
H4 H 0.1264(16) -0.1144(18) 0.1787(11)
C2 C 0.06199(17) 0.24736(15) 0.21285(10)
H5 H 0.0104(18) 0.2424(18) 0.2616(13)
H6 H 0.145(2) 0.259(2) 0.2303(14)
H7 H 0.0382(18) 0.325(2) 0.1797(13)
C3 C -0.21993(12) 0.09462(12) 0.17046(7)
C4 C -0.32038(12) 0.01467(13) 0.18803(8)
H8 H -0.3092(15) -0.0780(17) 0.1858(10)
C5 C -0.43385(13) 0.06634(14) 0.20673(9)
H9 H -0.5014(15) 0.0087(16) 0.2187(10)
C6 C -0.45121(14) 0.19877(15) 0.20873(9)
H10 H -0.5290(16) 0.2328(15) 0.2209(10)
C7 C -0.35299(14) 0.27831(14) 0.19106(9)
H11 H -0.3637(15) 0.3703(17) 0.1912(10)
C8 C -0.23852(14) 0.22777(13) 0.17220(8)
H12 H -0.1726(14) 0.2817(14) 0.1589(9)
C9 C 0.16859(11) 0.19479(11) 0.01967(8)
C10 C 0.15433(12) 0.24846(12) -0.05911(8)
H13 H 0.0800(14) 0.2279(14) -0.0907(10)
C11 C 0.24166(14) 0.33005(13) -0.09212(9)
H14 H 0.2269(15) 0.3636(15) -0.1472(10)
C12 C 0.34725(14) 0.36373(14) -0.04784(10)
H15 H 0.4076(15) 0.4195(16) -0.0703(10)
C13 C 0.36392(13) 0.31405(14) 0.03004(10)
H16 H 0.4378(16) 0.3361(16) 0.0632(10)
C14 C 0.27764(12) 0.23138(13) 0.06281(9)
H17 H 0.2917(14) 0.1951(14) 0.115(1)
C15 C -0.32230(14) 0.23123(16) -0.04635(12)
H18 H -0.3602(19) 0.292(2) -0.0121(13)
H19 H -0.3336(18) 0.2611(18) -0.1031(13)
C16 C -0.37886(16) 0.10226(17) -0.03693(13)
H20 H -0.465(2) 0.1062(17) -0.0543(12)
H21 H -0.369(2) 0.073(2) 0.0184(17)
H22 H -0.337(2) 0.041(2) -0.0718(14)
C17 C -0.14043(14) 0.35255(13) -0.01410(9)
H23 H -0.0562(15) 0.3372(14) 0.0114(9)
H24 H -0.1898(14) 0.3964(14) 0.0259(10)
C18 C -0.13252(19) 0.43044(17) -0.09139(12)
H25 H -0.2121(18) 0.4480(18) -0.1146(12)
H26 H -0.095(2) 0.515(3) -0.0833(14)
H27 H -0.083(2) 0.387(2) -0.1325(13)
Li1B Li 0.0980(2) -0.0707(2) -0.00847(13)
N1B N 0.10641(10) -0.03957(12) -0.14888(7)
Si1B Si -0.04801(3) -0.09714(3) -0.15035(2)
N2B N -0.07933(9) -0.11180(9) -0.04983(6)
C9B C -0.16859(11) -0.19479(11) -0.01967(8)
C10B C -0.15433(12) -0.24846(12) 0.05911(8)
H13B H -0.0800(14) -0.2279(14) 0.0907(10)
C11B C -0.24166(14) -0.33005(13) 0.09212(9)
H14B H -0.2269(15) -0.3636(15) 0.1472(10)
C12B C -0.34725(14) -0.36373(14) 0.04784(10)
H15B H -0.4076(15) -0.4195(16) 0.0703(10)
C13B C -0.36392(13) -0.31405(14) -0.03004(10)
H16B H -0.4378(16) -0.3361(16) -0.0632(10)
C14B C -0.27764(12) -0.23138(13) -0.06281(9)
H17B H -0.2917(14) -0.1951(14) -0.115(1)
O1B O 0.19264(8) -0.22606(8) 0.02626(6)
C15B C 0.32230(14) -0.23123(16) 0.04635(12)
H18B H 0.3602(19) -0.292(2) 0.0121(13)
H19B H 0.3336(18) -0.2611(18) 0.1031(13)
C16B C 0.37886(16) -0.10226(17) 0.03693(13)
H20B H 0.465(2) -0.1062(17) 0.0543(12)
H21B H 0.369(2) -0.073(2) -0.0184(17)
H22B H 0.337(2) -0.041(2) 0.0718(14)
C17B C 0.14043(14) -0.35255(13) 0.01410(9)
H23B H 0.0562(15) -0.3372(14) -0.0114(9)
H24B H 0.1898(14) -0.3964(14) -0.0259(10)
C18B C 0.13252(19) -0.43044(17) 0.09139(12)
H25B H 0.2121(18) -0.4480(18) 0.1146(12)
H26B H 0.095(2) -0.515(3) 0.0833(14)
H27B H 0.083(2) -0.387(2) 0.1325(13)
C1B C -0.13796(15) 0.03075(15) -0.20596(10)
H2B H -0.1101(16) 0.0389(17) -0.2612(12)
H3B H -0.2291(19) 0.0073(17) -0.2092(12)
H4B H -0.1264(16) 0.1144(18) -0.1787(11)
C2B C -0.06199(17) -0.24736(15) -0.21285(10)
H5B H -0.0104(18) -0.2424(18) -0.2616(13)
H6B H -0.145(2) -0.259(2) -0.2303(14)
H7B H -0.0382(18) -0.325(2) -0.1797(13)
H1B H 0.1112(15) 0.0400(18) -0.1527(10)
C3B C 0.21993(12) -0.09462(12) -0.17046(7)
C4B C 0.32038(12) -0.01467(13) -0.18803(8)
H8B H 0.3092(15) 0.0780(17) -0.1858(10)
C5B C 0.43385(13) -0.06634(14) -0.20673(9)
H9B H 0.5014(15) -0.0087(16) -0.2187(10)
C6B C 0.45121(14) -0.19877(15) -0.20873(9)
H10B H 0.5290(16) -0.2328(15) -0.2209(10)
C7B C 0.35299(14) -0.27831(14) -0.19106(9)
H11B H 0.3637(15) -0.3703(17) -0.1912(10)
C8B C 0.23852(14) -0.22777(13) -0.17220(8)
H12B H 0.1726(14) -0.2817(14) -0.1589(9)

loop_
_atom_type_symbol
_atom_type_radius_bond
C 0.68
H 0.23
Li 1.26
N 0.68
O 0.68
Si 1.13
